data_1507624
loop_
_publ_author_name
'Hao, Lin'
'Du, Yu'
'Lv, Hui'
'Chen, Xingkuan'
'Jiang, Huishen'
'Shao, Yaling'
'Chi, Yonggui Robin'

_publ_section_title
;
 Enantioselective Activation of Stable Carboxylate Esters as Enolate
 Equivalents via N-Heterocyclic Carbene Catalysts.
;
_journal_issue 8
_journal_name_full 'Organic letters'
_journal_page_first 2154
_journal_page_last 2157
_journal_paper_doi 10.1021/ol300676w
_journal_volume 14
_journal_year 2012
_chemical_absolute_configuration ad
_chemical_formula_moiety 'C30 H24 Br N O3 S'
_chemical_formula_sum 'C30 H24 Br N O3 S'
_chemical_formula_weight 558.47
_chemical_name_systematic
; 
 ? 
;
_space_group_IT_number 1
_symmetry_cell_setting triclinic
_symmetry_space_group_name_Hall 'P 1'
_symmetry_space_group_name_H-M 'P 1'
_atom_sites_solution_hydrogens geom
_atom_sites_solution_primary direct
_atom_sites_solution_secondary difmap
_audit_creation_method SHELXL-97
_cell_angle_alpha 66.666(2)
_cell_angle_beta 75.970(2)
_cell_angle_gamma 73.169(2)
_cell_formula_units_Z 2
_cell_length_a 10.4778(7)
_cell_length_b 10.5926(6)
_cell_length_c 12.6565(8)
_cell_measurement_reflns_used 4843
_cell_measurement_temperature 103(2)
_cell_measurement_theta_max 27.78
_cell_measurement_theta_min 2.51
_cell_volume 1221.46(13)
_computing_cell_refinement 'Bruker SAINT'
_computing_data_collection 'Bruker APEX2'
_computing_data_reduction 'Bruker SAINT'
_computing_molecular_graphics 'Bruker SHELXTL'
_computing_publication_material 'Bruker SHELXTL'
_computing_structure_refinement 'SHELXL-97 (Sheldrick, 2008)'
_computing_structure_solution 'SHELXS-97 (Sheldrick, 2008)'
_diffrn_ambient_temperature 103(2)
_diffrn_measured_fraction_theta_full 0.993
_diffrn_measured_fraction_theta_max 0.993
_diffrn_measurement_device_type 'Bruker APEX-II CCD'
_diffrn_measurement_method '\f and \w scans'
_diffrn_radiation_monochromator graphite
_diffrn_radiation_source 'fine-focus sealed tube'
_diffrn_radiation_type MoK\a
_diffrn_radiation_wavelength 0.71073
_diffrn_reflns_av_R_equivalents 0.0313
_diffrn_reflns_av_sigmaI/netI 0.0683
_diffrn_reflns_limit_h_max 13
_diffrn_reflns_limit_h_min -13
_diffrn_reflns_limit_k_max 14
_diffrn_reflns_limit_k_min -14
_diffrn_reflns_limit_l_max 16
_diffrn_reflns_limit_l_min -16
_diffrn_reflns_number 18814
_diffrn_reflns_theta_full 28.28
_diffrn_reflns_theta_max 28.28
_diffrn_reflns_theta_min 3.23
_exptl_absorpt_coefficient_mu 1.803
_exptl_absorpt_correction_T_max 0.7864
_exptl_absorpt_correction_T_min 0.7144
_exptl_absorpt_correction_type multi-scan
_exptl_absorpt_process_details sadabs
_exptl_crystal_colour colourless
_exptl_crystal_density_diffrn 1.518
_exptl_crystal_density_method 'not measured'
_exptl_crystal_description block
_exptl_crystal_F_000 572
_exptl_crystal_size_max 0.20
_exptl_crystal_size_mid 0.18
_exptl_crystal_size_min 0.14
_refine_diff_density_max 0.555
_refine_diff_density_min -0.478
_refine_diff_density_rms 0.077
_refine_ls_abs_structure_details 'Flack H D (1983), Acta Cryst. A39, 876-881'
_refine_ls_abs_structure_Flack 0.059(6)
_refine_ls_extinction_method none
_refine_ls_goodness_of_fit_ref 0.987
_refine_ls_hydrogen_treatment constr
_refine_ls_matrix_type full
_refine_ls_number_parameters 651
_refine_ls_number_reflns 10269
_refine_ls_number_restraints 3
_refine_ls_restrained_S_all 0.987
_refine_ls_R_factor_all 0.0548
_refine_ls_R_factor_gt 0.0387
_refine_ls_shift/su_max 0.002
_refine_ls_shift/su_mean 0.000
_refine_ls_structure_factor_coef Fsqd
_refine_ls_weighting_details 'calc w=1/[\s^2^(Fo^2^)+(0.0318P)^2^+0.0000P] where P=(Fo^2^+2Fc^2^)/3'
_refine_ls_weighting_scheme calc
_refine_ls_wR_factor_gt 0.0735
_refine_ls_wR_factor_ref 0.0776
_reflns_number_gt 8313
_reflns_number_total 10269
_reflns_threshold_expression >2sigma(I)
_cod_data_source_file ol300676w_si_001.cif
_cod_data_source_block cyg30s
_cod_depositor_comments
;
The following automatic conversions were performed:

'_symmetry_cell_setting' value 'Triclinic' changed to 'triclinic'
according to /home/saulius/struct/CIF-dictionaries/cif_core.dic
dictionary named 'cif_core.dic' version 2.4.1 from 2010-06-29.

Automatic conversion script
Id: cif_fix_values 1715 2011-07-08 13:25:40Z adriana 
;
_cod_original_sg_symbol_H-M P1
_cod_database_code 1507624

loop_
_symmetry_equiv_pos_as_xyz
'x, y, z'

loop_
_atom_site_label
_atom_site_type_symbol
_atom_site_fract_x
_atom_site_fract_y
_atom_site_fract_z
_atom_site_U_iso_or_equiv
_atom_site_adp_type
_atom_site_occupancy
_atom_site_symmetry_multiplicity
_atom_site_calc_flag
_atom_site_refinement_flags
Br1 Br 1.04398(3) -0.02882(4) 0.16397(3) 0.02729(14) Uani 1 1 d .
Br2 Br 0.64066(3) 0.60609(3) 1.05070(3) 0.02355(13) Uani 1 1 d .
C1 C 0.7356(4) 0.4220(5) 0.4724(4) 0.0171(10) Uani 1 1 d .
C2 C 0.8315(4) 0.4546(4) 0.3584(4) 0.0279(9) Uani 1 1 d .
H2 H 0.7750 0.5251 0.2982 0.033 Uiso 1 1 calc R
C3 C 0.9329(4) 0.5299(4) 0.3632(4) 0.0223(9) Uani 1 1 d .
H3 H 0.9942 0.4600 0.4198 0.027 Uiso 1 1 calc R
C4 C 0.8589(5) 0.6463(5) 0.4105(4) 0.0193(10) Uani 1 1 d .
H4 H 0.9031 0.7202 0.3936 0.023 Uiso 1 1 calc R
C5 C 0.7389(4) 0.6541(5) 0.4728(4) 0.0145(10) Uani 1 1 d .
C6 C 0.6849(4) 0.7578(5) 0.5332(5) 0.0161(11) Uani 1 1 d .
C7 C 0.6321(4) 0.7196(5) 0.6500(4) 0.0172(11) Uani 1 1 d .
H7 H 0.6256 0.6245 0.6928 0.021 Uiso 1 1 calc R
C8 C 0.5890(5) 0.8153(6) 0.7051(5) 0.0240(12) Uani 1 1 d .
H8 H 0.5502 0.7871 0.7847 0.029 Uiso 1 1 calc R
C9 C 0.6017(5) 0.9541(6) 0.6454(5) 0.0252(13) Uani 1 1 d .
H9 H 0.5727 1.0203 0.6842 0.030 Uiso 1 1 calc R
C10 C 0.6568(5) 0.9951(6) 0.5293(5) 0.0205(12) Uani 1 1 d .
H10 H 0.6670 1.0894 0.4885 0.025 Uiso 1 1 calc R
C11 C 0.6979(5) 0.8973(6) 0.4715(5) 0.0205(12) Uani 1 1 d .
H11 H 0.7342 0.9257 0.3913 0.025 Uiso 1 1 calc R
C12 C 1.0198(5) 0.5856(5) 0.2482(4) 0.0177(10) Uani 1 1 d .
C13 C 1.1463(5) 0.5973(6) 0.2541(5) 0.0237(12) Uani 1 1 d .
H13 H 1.1735 0.5667 0.3282 0.028 Uiso 1 1 calc R
C14 C 1.2359(5) 0.6530(6) 0.1539(5) 0.0272(13) Uani 1 1 d .
H14 H 1.3220 0.6591 0.1607 0.033 Uiso 1 1 calc R
C15 C 1.1976(6) 0.6973(6) 0.0485(5) 0.0308(13) Uani 1 1 d .
H15 H 1.2572 0.7350 -0.0197 0.037 Uiso 1 1 calc R
C16 C 1.0706(5) 0.6882(5) 0.0390(4) 0.0233(11) Uani 1 1 d .
H16 H 1.0435 0.7197 -0.0354 0.028 Uiso 1 1 calc R
C17 C 0.9844(5) 0.6327(6) 0.1389(5) 0.0298(13) Uani 1 1 d .
H17 H 0.8982 0.6269 0.1317 0.036 Uiso 1 1 calc R
C18 C 0.8885(4) 0.3286(5) 0.3205(4) 0.0206(10) Uani 1 1 d .
C19 C 1.0238(5) 0.2590(5) 0.3159(4) 0.0209(11) Uani 1 1 d .
H19 H 1.0848 0.2857 0.3435 0.025 Uiso 1 1 calc R
C20 C 1.0697(5) 0.1501(5) 0.2709(5) 0.0207(12) Uani 1 1 d .
H20 H 1.1616 0.1018 0.2682 0.025 Uiso 1 1 calc R
C21 C 0.9800(5) 0.1143(5) 0.2307(4) 0.0191(11) Uani 1 1 d .
C22 C 0.8465(5) 0.1804(6) 0.2352(4) 0.0221(11) Uani 1 1 d .
H22 H 0.7858 0.1529 0.2080 0.027 Uiso 1 1 calc R
C23 C 0.8017(5) 0.2878(5) 0.2800(4) 0.0267(12) Uani 1 1 d .
H23 H 0.7094 0.3345 0.2829 0.032 Uiso 1 1 calc R
C24 C 0.4193(4) 0.5038(5) 0.6353(4) 0.0155(10) Uani 1 1 d .
C25 C 0.4080(5) 0.3658(5) 0.6716(4) 0.0172(11) Uani 1 1 d .
H25 H 0.4491 0.3117 0.6229 0.021 Uiso 1 1 calc R
C26 C 0.3369(5) 0.3071(6) 0.7787(5) 0.0191(11) Uani 1 1 d .
H26 H 0.3272 0.2129 0.8026 0.023 Uiso 1 1 calc R
C27 C 0.2778(4) 0.3848(6) 0.8541(5) 0.0197(11) Uani 1 1 d .
C28 C 0.2068(5) 0.3150(6) 0.9718(5) 0.0252(12) Uani 1 1 d .
H28A H 0.2732 0.2474 1.0217 0.038 Uiso 1 1 calc R
H28B H 0.1451 0.2655 0.9649 0.038 Uiso 1 1 calc R
H28C H 0.1555 0.3863 1.0062 0.038 Uiso 1 1 calc R
C29 C 0.2887(4) 0.5255(5) 0.8139(4) 0.0194(11) Uani 1 1 d .
H29 H 0.2473 0.5806 0.8618 0.023 Uiso 1 1 calc R
C30 C 0.3587(4) 0.5853(5) 0.7058(4) 0.0167(11) Uani 1 1 d .
H30 H 0.3657 0.6807 0.6795 0.020 Uiso 1 1 calc R
C31 C 0.9142(4) 0.1732(5) 0.7244(4) 0.0168(10) Uani 1 1 d .
C32 C 0.7842(3) 0.1642(4) 0.8094(3) 0.0117(7) Uani 1 1 d .
H32 H 0.7093 0.1817 0.7659 0.014 Uiso 1 1 calc R
C33 C 0.7975(3) 0.0124(4) 0.9040(3) 0.0121(7) Uani 1 1 d .
H33 H 0.8736 -0.0049 0.9462 0.015 Uiso 1 1 calc R
C34 C 0.8354(4) -0.0898(5) 0.8392(4) 0.0154(9) Uani 1 1 d .
H34 H 0.7882 -0.1630 0.8625 0.018 Uiso 1 1 calc R
C35 C 0.9340(5) -0.0770(5) 0.7503(5) 0.0166(11) Uani 1 1 d .
C36 C 0.9809(4) -0.1725(5) 0.6824(4) 0.0161(11) Uani 1 1 d .
C37 C 1.0348(5) -0.1238(6) 0.5660(5) 0.0203(11) Uani 1 1 d .
H37 H 1.0383 -0.0272 0.5276 0.024 Uiso 1 1 calc R
C38 C 1.0845(5) -0.2182(6) 0.5049(5) 0.0243(12) Uani 1 1 d .
H38 H 1.1222 -0.1862 0.4252 0.029 Uiso 1 1 calc R
C39 C 1.0779(5) -0.3575(6) 0.5623(5) 0.0240(13) Uani 1 1 d .
H39 H 1.1151 -0.4225 0.5226 0.029 Uiso 1 1 calc R
C40 C 1.0182(5) -0.4039(6) 0.6763(5) 0.0261(13) Uani 1 1 d .
H40 H 1.0088 -0.4989 0.7135 0.031 Uiso 1 1 calc R
C41 C 0.9729(5) -0.3131(5) 0.7350(5) 0.0178(11) Uani 1 1 d .
H41 H 0.9346 -0.3466 0.8145 0.021 Uiso 1 1 calc R
C42 C 0.6725(4) -0.0129(5) 0.9935(4) 0.0141(9) Uani 1 1 d .
C43 C 0.6847(5) -0.0677(5) 1.1112(4) 0.0200(10) Uani 1 1 d .
H43 H 0.7669 -0.0771 1.1356 0.024 Uiso 1 1 calc R
C44 C 0.5747(5) -0.1085(5) 1.1926(5) 0.0244(11) Uani 1 1 d .
H44 H 0.5828 -0.1489 1.2731 0.029 Uiso 1 1 calc R
C45 C 0.4557(5) -0.0910(5) 1.1580(5) 0.0239(12) Uani 1 1 d .
H45 H 0.3810 -0.1178 1.2146 0.029 Uiso 1 1 calc R
C46 C 0.4420(5) -0.0340(5) 1.0400(5) 0.0217(11) Uani 1 1 d .
H46 H 0.3590 -0.0219 1.0156 0.026 Uiso 1 1 calc R
C47 C 0.5517(5) 0.0039(5) 0.9607(5) 0.0213(11) Uani 1 1 d .
H47 H 0.5436 0.0432 0.8803 0.026 Uiso 1 1 calc R
C48 C 0.7511(4) 0.2762(4) 0.8661(4) 0.0144(9) Uani 1 1 d .
C49 C 0.6221(4) 0.3513(5) 0.8794(4) 0.0159(10) Uani 1 1 d .
H49 H 0.5551 0.3382 0.8482 0.019 Uiso 1 1 calc R
C50 C 0.5863(5) 0.4468(5) 0.9374(4) 0.0176(11) Uani 1 1 d .
H50 H 0.4954 0.4955 0.9491 0.021 Uiso 1 1 calc R
C51 C 0.6866(5) 0.4689(5) 0.9775(4) 0.0163(11) Uani 1 1 d .
C52 C 0.8189(5) 0.3954(5) 0.9637(4) 0.0186(10) Uani 1 1 d .
H52 H 0.8867 0.4108 0.9924 0.022 Uiso 1 1 calc R
C53 C 0.8507(4) 0.2994(5) 0.9075(4) 0.0182(10) Uani 1 1 d .
H53 H 0.9411 0.2489 0.8971 0.022 Uiso 1 1 calc R
C54 C 1.2426(4) 0.0887(5) 0.5835(4) 0.0157(10) Uani 1 1 d .
C55 C 1.2546(4) 0.2290(5) 0.5457(5) 0.0189(11) Uani 1 1 d .
H55 H 1.2156 0.2841 0.5939 0.023 Uiso 1 1 calc R
C56 C 1.3252(5) 0.2853(6) 0.4356(5) 0.0196(11) Uani 1 1 d .
H56 H 1.3373 0.3789 0.4099 0.024 Uiso 1 1 calc R
C57 C 1.3775(4) 0.2083(5) 0.3635(4) 0.0182(11) Uani 1 1 d .
C58 C 1.4451(5) 0.2735(6) 0.2409(5) 0.0302(13) Uani 1 1 d .
H58A H 1.3782 0.3127 0.1874 0.045 Uiso 1 1 calc R
H58B H 1.5163 0.2012 0.2186 0.045 Uiso 1 1 calc R
H58C H 1.4845 0.3487 0.2373 0.045 Uiso 1 1 calc R
C59 C 1.3649(4) 0.0703(5) 0.4033(4) 0.0168(11) Uani 1 1 d .
H59 H 1.4017 0.0165 0.3539 0.020 Uiso 1 1 calc R
C60 C 1.2995(4) 0.0085(5) 0.5140(4) 0.0173(11) Uani 1 1 d .
H60 H 1.2941 -0.0875 0.5413 0.021 Uiso 1 1 calc R
N1 N 0.6650(4) 0.5452(4) 0.5015(4) 0.0150(9) Uani 1 1 d .
N2 N 0.9959(4) 0.0423(5) 0.7154(4) 0.0160(9) Uani 1 1 d .
O1 O 0.7080(3) 0.3097(4) 0.5313(3) 0.0245(8) Uani 1 1 d .
O2 O 0.4848(3) 0.5179(4) 0.4208(3) 0.0220(8) Uani 1 1 d .
O3 O 0.4565(3) 0.7345(4) 0.4634(3) 0.0210(8) Uani 1 1 d .
O4 O 0.9544(3) 0.2803(4) 0.6702(3) 0.0250(8) Uani 1 1 d .
O5 O 1.1711(3) 0.0824(4) 0.7967(3) 0.0238(8) Uani 1 1 d .
O6 O 1.2076(3) -0.1370(3) 0.7580(3) 0.0169(7) Uani 1 1 d .
S1 S 0.49842(11) 0.58515(13) 0.49490(11) 0.0164(3) Uani 1 1 d .
S2 S 1.16162(11) 0.01160(13) 0.72422(10) 0.0158(3) Uani 1 1 d .

loop_
_atom_site_aniso_label
_atom_site_aniso_U_11
_atom_site_aniso_U_22
_atom_site_aniso_U_33
_atom_site_aniso_U_23
_atom_site_aniso_U_13
_atom_site_aniso_U_12
Br1 0.0288(3) 0.0278(3) 0.0329(3) -0.0212(3) 0.0044(2) -0.0097(2)
Br2 0.0292(3) 0.0192(3) 0.0266(3) -0.0137(2) -0.0017(2) -0.0056(2)
C1 0.017(2) 0.013(2) 0.020(2) -0.0075(19) 0.0019(18) -0.0026(17)
C2 0.032(2) 0.027(2) 0.026(2) -0.012(2) 0.0060(19) -0.0122(19)
C3 0.023(2) 0.023(2) 0.024(2) -0.0127(19) 0.0050(17) -0.0082(17)
C4 0.028(2) 0.014(2) 0.020(2) -0.0087(19) 0.0030(18) -0.0105(17)
C5 0.016(2) 0.015(3) 0.012(2) -0.006(2) 0.0042(18) -0.0073(19)
C6 0.015(2) 0.015(3) 0.019(3) -0.006(2) -0.0020(19) -0.0059(18)
C7 0.018(2) 0.017(3) 0.018(3) -0.006(2) -0.0003(19) -0.0071(19)
C8 0.031(3) 0.023(3) 0.017(3) -0.009(2) -0.006(2) 0.001(2)
C9 0.025(3) 0.024(3) 0.036(3) -0.020(3) -0.010(2) -0.002(2)
C10 0.025(3) 0.022(3) 0.021(3) -0.013(2) 0.000(2) -0.009(2)
C11 0.025(2) 0.023(3) 0.019(3) -0.011(2) -0.002(2) -0.010(2)
C12 0.024(2) 0.010(2) 0.019(2) -0.0103(18) -0.0003(18) 0.0014(17)
C13 0.029(2) 0.021(3) 0.021(3) -0.007(2) -0.003(2) -0.005(2)
C14 0.019(2) 0.027(3) 0.036(3) -0.015(2) 0.002(2) -0.0064(19)
C15 0.037(3) 0.026(3) 0.027(3) -0.016(2) 0.003(2) -0.001(2)
C16 0.031(3) 0.021(3) 0.017(3) -0.006(2) -0.002(2) -0.004(2)
C17 0.026(2) 0.033(3) 0.039(3) -0.024(3) -0.007(2) -0.002(2)
C18 0.020(2) 0.013(2) 0.025(2) -0.0083(19) 0.0090(18) -0.0052(17)
C19 0.029(3) 0.019(3) 0.020(2) -0.006(2) -0.004(2) -0.014(2)
C20 0.019(2) 0.018(3) 0.019(3) -0.006(2) -0.0018(19) 0.0021(19)
C21 0.026(2) 0.016(3) 0.013(3) -0.003(2) 0.002(2) -0.007(2)
C22 0.021(2) 0.025(3) 0.021(2) -0.010(2) -0.0021(19) -0.0031(19)
C23 0.022(2) 0.021(3) 0.030(3) -0.007(2) 0.004(2) -0.0019(18)
C24 0.016(2) 0.018(3) 0.012(2) -0.001(2) -0.0010(17) -0.0091(18)
C25 0.021(2) 0.015(3) 0.020(3) -0.007(2) -0.007(2) -0.0058(18)
C26 0.020(2) 0.017(3) 0.022(3) -0.001(2) -0.006(2) -0.0116(19)
C27 0.0074(19) 0.026(3) 0.025(3) -0.010(2) 0.0002(18) -0.0045(17)
C28 0.020(2) 0.024(3) 0.025(3) -0.008(2) 0.007(2) -0.005(2)
C29 0.016(2) 0.019(3) 0.021(3) -0.006(2) -0.0031(18) 0.0001(18)
C30 0.014(2) 0.015(3) 0.024(3) -0.011(2) -0.0019(18) -0.0021(17)
C31 0.016(2) 0.022(3) 0.017(2) -0.012(2) -0.0007(17) -0.0040(18)
C32 0.0110(17) 0.0135(19) 0.0150(19) -0.0093(15) 0.0015(14) -0.0057(14)
C33 0.0133(17) 0.0127(19) 0.0110(19) -0.0058(15) 0.0041(14) -0.0062(14)
C34 0.019(2) 0.016(2) 0.012(2) -0.0059(18) 0.0033(16) -0.0084(16)
C35 0.017(2) 0.016(3) 0.023(3) -0.011(2) -0.003(2) -0.0064(19)
C36 0.013(2) 0.023(3) 0.018(3) -0.015(2) 0.0026(18) -0.0056(19)
C37 0.024(2) 0.020(3) 0.021(3) -0.013(2) 0.002(2) -0.007(2)
C38 0.023(2) 0.038(3) 0.018(3) -0.017(3) 0.012(2) -0.016(2)
C39 0.023(3) 0.033(3) 0.023(3) -0.023(3) -0.002(2) 0.001(2)
C40 0.026(3) 0.015(3) 0.037(4) -0.008(3) -0.009(3) -0.003(2)
C41 0.018(2) 0.019(3) 0.015(3) -0.005(2) 0.0045(19) -0.0090(19)
C42 0.018(2) 0.013(2) 0.012(2) -0.0080(18) 0.0071(16) -0.0067(16)
C43 0.024(2) 0.017(2) 0.018(3) -0.0085(19) 0.0015(18) -0.0038(18)
C44 0.029(3) 0.026(3) 0.015(2) -0.010(2) 0.0131(19) -0.011(2)
C45 0.024(2) 0.020(3) 0.024(3) -0.010(2) 0.015(2) -0.0124(19)
C46 0.020(2) 0.023(3) 0.024(3) -0.010(2) 0.0006(19) -0.0083(18)
C47 0.022(2) 0.018(3) 0.021(3) -0.009(2) 0.0018(19) 0.0000(19)
C48 0.013(2) 0.013(2) 0.015(2) -0.0029(17) 0.0027(16) -0.0061(16)
C49 0.018(2) 0.013(2) 0.016(2) -0.0046(18) -0.0071(17) 0.0021(16)
C50 0.017(2) 0.017(3) 0.020(3) -0.009(2) 0.0014(18) -0.0064(18)
C51 0.025(2) 0.011(3) 0.014(3) -0.007(2) 0.0028(19) -0.0060(19)
C52 0.021(2) 0.017(2) 0.018(2) -0.003(2) -0.0019(18) -0.0092(18)
C53 0.012(2) 0.018(2) 0.022(2) -0.0081(19) 0.0035(17) -0.0015(17)
C54 0.013(2) 0.019(3) 0.016(2) -0.008(2) 0.0045(17) -0.0081(18)
C55 0.015(2) 0.022(3) 0.022(3) -0.008(2) -0.0016(19) -0.0069(19)
C56 0.017(2) 0.016(3) 0.024(3) -0.003(2) -0.003(2) -0.0081(19)
C57 0.012(2) 0.022(3) 0.014(2) 0.000(2) -0.0002(17) -0.0044(18)
C58 0.026(3) 0.036(3) 0.026(3) -0.005(2) 0.004(2) -0.017(2)
C59 0.013(2) 0.022(3) 0.015(2) -0.011(2) 0.0034(17) -0.0013(17)
C60 0.016(2) 0.012(2) 0.020(3) -0.004(2) 0.0018(18) -0.0033(17)
N1 0.0182(18) 0.011(2) 0.016(2) -0.0066(17) 0.0027(15) -0.0061(15)
N2 0.0136(18) 0.018(2) 0.018(2) -0.0117(18) 0.0072(15) -0.0074(15)
O1 0.0255(17) 0.021(2) 0.028(2) -0.0127(17) 0.0063(15) -0.0095(15)
O2 0.0280(18) 0.025(2) 0.0165(18) -0.0081(15) 0.0009(14) -0.0131(14)
O3 0.0202(16) 0.0197(19) 0.0225(19) -0.0100(15) 0.0002(14) -0.0025(13)
O4 0.0295(18) 0.0137(19) 0.027(2) -0.0046(16) 0.0086(15) -0.0112(15)
O5 0.0316(19) 0.032(2) 0.0167(19) -0.0133(16) 0.0024(14) -0.0175(15)
O6 0.0187(15) 0.0144(18) 0.0158(18) -0.0023(14) 0.0011(13) -0.0082(13)
S1 0.0179(5) 0.0190(7) 0.0148(6) -0.0074(5) 0.0007(5) -0.0078(4)
S2 0.0189(5) 0.0159(6) 0.0142(6) -0.0069(5) 0.0037(4) -0.0087(4)

loop_
_atom_type_symbol
_atom_type_description
_atom_type_scat_dispersion_real
_atom_type_scat_dispersion_imag
_atom_type_scat_source
C C 0.0033 0.0016 'International Tables Vol C Tables 4.2.6.8 and 6.1.1.4'
H H 0.0000 0.0000 'International Tables Vol C Tables 4.2.6.8 and 6.1.1.4'
N N 0.0061 0.0033 'International Tables Vol C Tables 4.2.6.8 and 6.1.1.4'
O O 0.0106 0.0060 'International Tables Vol C Tables 4.2.6.8 and 6.1.1.4'
S S 0.1246 0.1234 'International Tables Vol C Tables 4.2.6.8 and 6.1.1.4'
Br Br -0.2901 2.4595 'International Tables Vol C Tables 4.2.6.8 and 6.1.1.4'

loop_
_geom_angle_atom_site_label_1
_geom_angle_atom_site_label_2
_geom_angle_atom_site_label_3
_geom_angle
O1 C1 N1 120.0(4)
O1 C1 C2 126.4(4)
N1 C1 C2 113.3(4)
C18 C2 C1 112.4(4)
C18 C2 C3 116.6(3)
C1 C2 C3 109.8(3)
C18 C2 H2 105.7
C1 C2 H2 105.7
C3 C2 H2 105.7
C12 C3 C4 111.1(3)
C12 C3 C2 113.9(3)
C4 C3 C2 109.2(3)
C12 C3 H3 107.5
C4 C3 H3 107.5
C2 C3 H3 107.5
C5 C4 C3 125.6(4)
C5 C4 H4 117.2
C3 C4 H4 117.2
C4 C5 N1 120.2(4)
C4 C5 C6 121.5(5)
N1 C5 C6 117.4(4)
C7 C6 C11 118.9(5)
C7 C6 C5 122.5(5)
C11 C6 C5 118.4(5)
C8 C7 C6 121.6(5)
C8 C7 H7 119.2
C6 C7 H7 119.2
C7 C8 C9 120.3(5)
C7 C8 H8 119.8
C9 C8 H8 119.8
C10 C9 C8 119.6(5)
C10 C9 H9 120.2
C8 C9 H9 120.2
C9 C10 C11 120.1(5)
C9 C10 H10 120.0
C11 C10 H10 120.0
C6 C11 C10 119.5(5)
C6 C11 H11 120.3
C10 C11 H11 120.3
C17 C12 C13 116.7(5)
C17 C12 C3 127.0(4)
C13 C12 C3 116.2(4)
C12 C13 C14 122.4(5)
C12 C13 H13 118.8
C14 C13 H13 118.8
C15 C14 C13 119.1(5)
C15 C14 H14 120.4
C13 C14 H14 120.4
C14 C15 C16 120.2(6)
C14 C15 H15 119.9
C16 C15 H15 119.9
C17 C16 C15 119.5(5)
C17 C16 H16 120.2
C15 C16 H16 120.2
C12 C17 C16 122.0(5)
C12 C17 H17 119.0
C16 C17 H17 119.0
C23 C18 C19 118.8(4)
C23 C18 C2 116.8(4)
C19 C18 C2 124.2(4)
C18 C19 C20 120.2(4)
C18 C19 H19 119.9
C20 C19 H19 119.9
C21 C20 C19 118.9(4)
C21 C20 H20 120.6
C19 C20 H20 120.6
C22 C21 C20 121.9(5)
C22 C21 Br1 119.2(4)
C20 C21 Br1 118.8(4)
C21 C22 C23 118.9(5)
C21 C22 H22 120.5
C23 C22 H22 120.5
C22 C23 C18 121.3(4)
C22 C23 H23 119.4
C18 C23 H23 119.4
C25 C24 C30 120.9(5)
C25 C24 S1 120.5(4)
C30 C24 S1 118.4(4)
C26 C25 C24 119.6(5)
C26 C25 H25 120.2
C24 C25 H25 120.2
C25 C26 C27 121.1(5)
C25 C26 H26 119.4
C27 C26 H26 119.4
C29 C27 C26 117.9(5)
C29 C27 C28 122.6(5)
C26 C27 C28 119.4(5)
C27 C28 H28A 109.5
C27 C28 H28B 109.5
H28A C28 H28B 109.5
C27 C28 H28C 109.5
H28A C28 H28C 109.5
H28B C28 H28C 109.5
C30 C29 C27 121.0(5)
C30 C29 H29 119.5
C27 C29 H29 119.5
C29 C30 C24 119.3(5)
C29 C30 H30 120.4
C24 C30 H30 120.4
O4 C31 N2 119.4(4)
O4 C31 C32 124.4(4)
N2 C31 C32 116.1(4)
C31 C32 C48 110.7(3)
C31 C32 C33 109.4(3)
C48 C32 C33 110.9(3)
C31 C32 H32 108.6
C48 C32 H32 108.6
C33 C32 H32 108.6
C34 C33 C42 110.5(3)
C34 C33 C32 106.7(3)
C42 C33 C32 115.1(3)
C34 C33 H33 108.1
C42 C33 H33 108.1
C32 C33 H33 108.1
C35 C34 C33 120.0(4)
C35 C34 H34 120.0
C33 C34 H34 120.0
C34 C35 N2 116.9(4)
C34 C35 C36 124.5(5)
N2 C35 C36 118.6(4)
C37 C36 C41 118.8(5)
C37 C36 C35 120.8(5)
C41 C36 C35 120.4(5)
C36 C37 C38 119.6(5)
C36 C37 H37 120.2
C38 C37 H37 120.2
C39 C38 C37 119.2(5)
C39 C38 H38 120.4
C37 C38 H38 120.4
C40 C39 C38 121.0(5)
C40 C39 H39 119.5
C38 C39 H39 119.5
C41 C40 C39 119.4(6)
C41 C40 H40 120.3
C39 C40 H40 120.3
C40 C41 C36 121.9(5)
C40 C41 H41 119.1
C36 C41 H41 119.1
C47 C42 C43 119.4(4)
C47 C42 C33 121.2(4)
C43 C42 C33 119.1(4)
C42 C43 C44 119.0(5)
C42 C43 H43 120.5
C44 C43 H43 120.5
C45 C44 C43 120.5(5)
C45 C44 H44 119.8
C43 C44 H44 119.8
C44 C45 C46 120.8(5)
C44 C45 H45 119.6
C46 C45 H45 119.6
C47 C46 C45 118.1(5)
C47 C46 H46 121.0
C45 C46 H46 121.0
C42 C47 C46 122.2(5)
C42 C47 H47 118.9
C46 C47 H47 118.9
C49 C48 C53 119.4(4)
C49 C48 C32 119.9(4)
C53 C48 C32 120.7(3)
C48 C49 C50 121.6(4)
C48 C49 H49 119.2
C50 C49 H49 119.2
C51 C50 C49 118.2(4)
C51 C50 H50 120.9
C49 C50 H50 120.9
C50 C51 C52 121.3(5)
C50 C51 Br2 118.7(4)
C52 C51 Br2 120.0(4)
C53 C52 C51 119.1(4)
C53 C52 H52 120.5
C51 C52 H52 120.5
C52 C53 C48 120.4(4)
C52 C53 H53 119.8
C48 C53 H53 119.8
C60 C54 C55 121.0(5)
C60 C54 S2 119.5(4)
C55 C54 S2 119.4(4)
C56 C55 C54 118.2(5)
C56 C55 H55 120.9
C54 C55 H55 120.9
C57 C56 C55 121.4(5)
C57 C56 H56 119.3
C55 C56 H56 119.3
C56 C57 C59 119.1(5)
C56 C57 C58 121.1(5)
C59 C57 C58 119.8(5)
C57 C58 H58A 109.5
C57 C58 H58B 109.5
H58A C58 H58B 109.5
C57 C58 H58C 109.5
H58A C58 H58C 109.5
H58B C58 H58C 109.5
C57 C59 C60 121.3(5)
C57 C59 H59 119.3
C60 C59 H59 119.3
C54 C60 C59 118.9(5)
C54 C60 H60 120.5
C59 C60 H60 120.5
C1 N1 C5 117.3(4)
C1 N1 S1 112.8(3)
C5 N1 S1 121.5(3)
C31 N2 C35 119.3(4)
C31 N2 S2 116.2(3)
C35 N2 S2 118.8(3)
O3 S1 O2 120.1(2)
O3 S1 N1 106.3(2)
O2 S1 N1 105.2(2)
O3 S1 C24 109.5(2)
O2 S1 C24 108.1(2)
N1 S1 C24 106.9(2)
O6 S2 O5 119.8(2)
O6 S2 N2 105.1(2)
O5 S2 N2 106.8(2)
O6 S2 C54 108.3(2)
O5 S2 C54 109.0(2)
N2 S2 C54 107.2(2)

loop_
_geom_bond_atom_site_label_1
_geom_bond_atom_site_label_2
_geom_bond_distance
Br1 C21 1.901(5)
Br2 C51 1.910(5)
C1 O1 1.202(6)
C1 N1 1.440(6)
C1 C2 1.521(6)
C2 C18 1.508(6)
C2 C3 1.527(5)
C2 H2 1.0000
C3 C12 1.511(6)
C3 C4 1.511(6)
C3 H3 1.0000
C4 C5 1.312(6)
C4 H4 0.9500
C5 N1 1.452(6)
C5 C6 1.485(7)
C6 C7 1.384(7)
C6 C11 1.401(7)
C7 C8 1.364(7)
C7 H7 0.9500
C8 C9 1.391(8)
C8 H8 0.9500
C9 C10 1.381(8)
C9 H9 0.9500
C10 C11 1.409(7)
C10 H10 0.9500
C11 H11 0.9500
C12 C17 1.377(6)
C12 C13 1.388(7)
C13 C14 1.409(8)
C13 H13 0.9500
C14 C15 1.347(7)
C14 H14 0.9500
C15 C16 1.400(7)
C15 H15 0.9500
C16 C17 1.388(7)
C16 H16 0.9500
C17 H17 0.9500
C18 C23 1.381(6)
C18 C19 1.394(6)
C19 C20 1.398(7)
C19 H19 0.9500
C20 C21 1.370(7)
C20 H20 0.9500
C21 C22 1.370(6)
C22 C23 1.381(7)
C22 H22 0.9500
C23 H23 0.9500
C24 C25 1.379(7)
C24 C30 1.401(7)
C24 S1 1.753(5)
C25 C26 1.375(7)
C25 H25 0.9500
C26 C27 1.418(7)
C26 H26 0.9500
C27 C29 1.401(7)
C27 C28 1.493(7)
C28 H28A 0.9800
C28 H28B 0.9800
C28 H28C 0.9800
C29 C30 1.382(7)
C29 H29 0.9500
C30 H30 0.9500
C31 O4 1.206(6)
C31 N2 1.435(6)
C31 C32 1.518(6)
C32 C48 1.535(5)
C32 C33 1.570(5)
C32 H32 1.0000
C33 C34 1.515(5)
C33 C42 1.521(5)
C33 H33 1.0000
C34 C35 1.322(7)
C34 H34 0.9500
C35 N2 1.452(6)
C35 C36 1.483(7)
C36 C37 1.385(7)
C36 C41 1.389(7)
C37 C38 1.409(7)
C37 H37 0.9500
C38 C39 1.377(8)
C38 H38 0.9500
C39 C40 1.376(8)
C39 H39 0.9500
C40 C41 1.354(8)
C40 H40 0.9500
C41 H41 0.9500
C42 C47 1.368(6)
C42 C43 1.391(6)
C43 C44 1.392(7)
C43 H43 0.9500
C44 C45 1.359(7)
C44 H44 0.9500
C45 C46 1.397(7)
C45 H45 0.9500
C46 C47 1.371(7)
C46 H46 0.9500
C47 H47 0.9500
C48 C49 1.364(5)
C48 C53 1.393(6)
C49 C50 1.392(7)
C49 H49 0.9500
C50 C51 1.383(7)
C50 H50 0.9500
C51 C52 1.387(7)
C52 C53 1.383(7)
C52 H52 0.9500
C53 H53 0.9500
C54 C60 1.376(7)
C54 C55 1.403(7)
C54 S2 1.754(5)
C55 C56 1.394(7)
C55 H55 0.9500
C56 C57 1.374(7)
C56 H56 0.9500
C57 C59 1.379(7)
C57 C58 1.512(7)
C58 H58A 0.9800
C58 H58B 0.9800
C58 H58C 0.9800
C59 C60 1.389(7)
C59 H59 0.9500
C60 H60 0.9500
N1 S1 1.688(4)
N2 S2 1.694(4)
O2 S1 1.435(4)
O3 S1 1.427(4)
O5 S2 1.430(4)
O6 S2 1.422(4)

loop_
_cod_related_entry_id
_cod_related_entry_database
_cod_related_entry_code
1 ChemSpider 30651865
